data_4104655
loop_
_publ_author_name
'Michael J. Corr'
'Kirsty F. Gibson'
'Alan R. Kennedy'
'John A. Murphy'

_publ_section_title
;
 Amidine Dications: Isolation and [Fe]-Hydrogenase-Related Hydrogenation
;
_journal_name_full 'Journal of the American Chemical Society'
_journal_page_first 9174
_journal_page_last 9175
_journal_paper_doi 10.1021/ja9035847
_journal_volume 131
_journal_year 2009
_chemical_formula_sum 'C12 H16 F6 N2 O6 S2'
_chemical_formula_weight 462.39
_chemical_name_systematic
;
 ?
;
_space_group_IT_number 14
_symmetry_cell_setting monoclinic
_symmetry_space_group_name_Hall '-P 2yn'
_symmetry_space_group_name_H-M 'P 1 21/n 1'
_atom_sites_solution_hydrogens geom
_atom_sites_solution_primary direct
_atom_sites_solution_secondary difmap
_audit_creation_method SHELXL-97
_cell_angle_alpha 90.00
_cell_angle_beta 112.117(5)
_cell_angle_gamma 90.00
_cell_formula_units_Z 4
_cell_length_a 8.2712(3)
_cell_length_b 22.5001(7)
_cell_length_c 10.3639(5)
_cell_measurement_reflns_used 6542
_cell_measurement_temperature 123(2)
_cell_measurement_theta_max 30.70
_cell_measurement_theta_min 2.65
_cell_volume 1786.83(14)
_computing_structure_refinement 'SHELXL-97 (Sheldrick, 1997)'
_diffrn_ambient_temperature 123(2)
_diffrn_measured_fraction_theta_full 0.984
_diffrn_measured_fraction_theta_max 0.946
_diffrn_measurement_device_type 'Oxford Xcalibur S'
_diffrn_measurement_method 'omega scans'
_diffrn_radiation_monochromator graphite
_diffrn_radiation_source 'fine-focus sealed tube'
_diffrn_radiation_type MoK\a
_diffrn_radiation_wavelength 0.71073
_diffrn_reflns_av_R_equivalents 0.0281
_diffrn_reflns_av_sigmaI/netI 0.0468
_diffrn_reflns_limit_h_max 11
_diffrn_reflns_limit_h_min -11
_diffrn_reflns_limit_k_max 27
_diffrn_reflns_limit_k_min -31
_diffrn_reflns_limit_l_max 12
_diffrn_reflns_limit_l_min -14
_diffrn_reflns_number 15663
_diffrn_reflns_theta_full 26.00
_diffrn_reflns_theta_max 30.00
_diffrn_reflns_theta_min 2.71
_exptl_absorpt_coefficient_mu 0.393
_exptl_absorpt_correction_type none
_exptl_crystal_colour colourless
_exptl_crystal_density_diffrn 1.719
_exptl_crystal_description 'sliver cut from large block'
_exptl_crystal_F_000 944
_exptl_crystal_size_max 0.20
_exptl_crystal_size_mid 0.18
_exptl_crystal_size_min 0.04
_refine_diff_density_max 0.400
_refine_diff_density_min -0.346
_refine_diff_density_rms 0.051
_refine_ls_extinction_method none
_refine_ls_goodness_of_fit_ref 0.952
_refine_ls_hydrogen_treatment constr
_refine_ls_matrix_type full
_refine_ls_number_parameters 255
_refine_ls_number_reflns 4934
_refine_ls_number_restraints 0
_refine_ls_restrained_S_all 0.952
_refine_ls_R_factor_all 0.0563
_refine_ls_R_factor_gt 0.0320
_refine_ls_shift/su_max 0.001
_refine_ls_shift/su_mean 0.000
_refine_ls_structure_factor_coef Fsqd
_refine_ls_weighting_details 'calc w=1/[\s^2^(Fo^2^)+(0.0380P)^2^+0.0000P] where P=(Fo^2^+2Fc^2^)/3'
_refine_ls_weighting_scheme calc
_refine_ls_wR_factor_gt 0.0699
_refine_ls_wR_factor_ref 0.0736
_reflns_number_gt 3454
_reflns_number_total 4934
_reflns_threshold_expression I>2\s(I)
_cod_data_source_file ja9035847_si_002_1.cif
_cod_data_source_block jam0508
_cod_original_cell_volume 1786.83(12)
_cod_database_code 4104655

loop_
_symmetry_equiv_pos_as_xyz
'x, y, z'
'-x+1/2, y+1/2, -z+1/2'
'-x, -y, -z'
'x-1/2, -y-1/2, z-1/2'

loop_
_atom_site_label
_atom_site_type_symbol
_atom_site_fract_x
_atom_site_fract_y
_atom_site_fract_z
_atom_site_U_iso_or_equiv
_atom_site_adp_type
_atom_site_occupancy
_atom_site_symmetry_multiplicity
_atom_site_calc_flag
_atom_site_refinement_flags
S1 S 1.08112(4) 0.211464(15) 0.04768(4) 0.01743(9) Uani 1 1 d .
S2 S 1.42447(4) 0.048673(16) 0.69118(4) 0.02025(9) Uani 1 1 d .
F1 F 1.07508(15) 0.17496(6) -0.19242(13) 0.0558(3) Uani 1 1 d .
F2 F 0.82063(12) 0.18502(4) -0.18365(12) 0.0400(3) Uani 1 1 d .
F3 F 0.98196(14) 0.11056(4) -0.08390(14) 0.0487(3) Uani 1 1 d .
F4 F 1.44855(14) 0.14900(4) 0.82610(14) 0.0458(3) Uani 1 1 d .
F5 F 1.64862(13) 0.08543(5) 0.93219(12) 0.0439(3) Uani 1 1 d .
F6 F 1.38783(14) 0.07287(5) 0.92609(12) 0.0462(3) Uani 1 1 d .
O1 O 1.25072(13) 0.18523(5) 0.11608(13) 0.0285(3) Uani 1 1 d .
O2 O 0.96009(13) 0.20221(4) 0.11627(12) 0.0246(2) Uani 1 1 d .
O3 O 1.08157(13) 0.27062(4) -0.00401(13) 0.0257(3) Uani 1 1 d .
O4 O 1.52986(13) 0.07507(5) 0.62356(13) 0.0285(3) Uani 1 1 d .
O5 O 1.47384(13) -0.01111(4) 0.74193(13) 0.0256(3) Uani 1 1 d .
O6 O 1.23871(12) 0.05769(4) 0.62366(12) 0.0262(3) Uani 1 1 d .
N1 N 0.85016(14) 0.14527(5) 0.37102(13) 0.0154(2) Uani 1 1 d .
N2 N 1.12424(14) 0.11549(5) 0.34840(13) 0.0163(2) Uani 1 1 d .
C1 C 0.93817(18) 0.20518(6) 0.42007(17) 0.0193(3) Uani 1 1 d .
H1A H 0.9285 0.2298 0.3383 0.023 Uiso 1 1 calc R
H1B H 0.8784 0.2263 0.4732 0.023 Uiso 1 1 calc R
C2 C 1.12781(18) 0.19669(6) 0.51078(17) 0.0219(3) Uani 1 1 d .
H2A H 1.1816 0.2356 0.5467 0.026 Uiso 1 1 calc R
H2B H 1.1379 0.1712 0.5914 0.026 Uiso 1 1 calc R
C3 C 1.22234(18) 0.16808(6) 0.42795(16) 0.0195(3) Uani 1 1 d .
H3A H 1.2372 0.1975 0.3622 0.023 Uiso 1 1 calc R
H3B H 1.3398 0.1553 0.4918 0.023 Uiso 1 1 calc R
C4 C 0.95246(16) 0.10522(6) 0.31632(16) 0.0154(3) Uani 1 1 d .
C5 C 0.87176(18) 0.05698(6) 0.23946(17) 0.0201(3) Uani 1 1 d .
H5 H 0.7513 0.0501 0.2189 0.024 Uiso 1 1 calc R
C6 C 0.96648(19) 0.01802(6) 0.19147(18) 0.0246(4) Uani 1 1 d .
H6 H 0.9116 -0.0156 0.1370 0.030 Uiso 1 1 calc R
C7 C 1.14134(19) 0.02874(7) 0.22388(18) 0.0256(4) Uani 1 1 d .
H7 H 1.2088 0.0026 0.1923 0.031 Uiso 1 1 calc R
C8 C 1.21657(18) 0.07744(6) 0.30196(17) 0.0220(3) Uani 1 1 d .
H8 H 1.3372 0.0848 0.3243 0.026 Uiso 1 1 calc R
C9 C 0.67297(17) 0.15794(6) 0.25883(17) 0.0200(3) Uani 1 1 d .
H9A H 0.6881 0.1719 0.1745 0.030 Uiso 1 1 calc R
H9B H 0.6135 0.1886 0.2916 0.030 Uiso 1 1 calc R
H9C H 0.6028 0.1215 0.2379 0.030 Uiso 1 1 calc R
C10 C 0.82297(18) 0.11320(6) 0.49077(17) 0.0195(3) Uani 1 1 d .
H10A H 0.7561 0.0767 0.4560 0.029 Uiso 1 1 calc R
H10B H 0.7587 0.1391 0.5308 0.029 Uiso 1 1 calc R
H10C H 0.9366 0.1032 0.5625 0.029 Uiso 1 1 calc R
C11 C 0.9843(2) 0.16831(7) -0.11096(19) 0.0288(4) Uani 1 1 d .
C12 C 1.4796(2) 0.09131(7) 0.8513(2) 0.0296(4) Uani 1 1 d .

loop_
_atom_site_aniso_label
_atom_site_aniso_U_11
_atom_site_aniso_U_22
_atom_site_aniso_U_33
_atom_site_aniso_U_23
_atom_site_aniso_U_13
_atom_site_aniso_U_12
S1 0.01763(15) 0.01978(18) 0.01597(19) 0.00248(15) 0.00756(14) 0.00173(13)
S2 0.01651(15) 0.02212(19) 0.0215(2) 0.00329(16) 0.00640(15) -0.00027(13)
F1 0.0603(7) 0.0865(9) 0.0331(7) -0.0209(6) 0.0319(7) -0.0115(6)
F2 0.0325(5) 0.0457(6) 0.0290(6) -0.0041(5) -0.0031(5) -0.0038(4)
F3 0.0500(6) 0.0221(5) 0.0691(10) -0.0152(5) 0.0170(7) -0.0013(4)
F4 0.0499(6) 0.0270(5) 0.0565(9) -0.0096(5) 0.0154(6) 0.0010(4)
F5 0.0289(5) 0.0575(7) 0.0327(7) -0.0047(5) -0.0028(5) -0.0037(4)
F6 0.0479(6) 0.0649(7) 0.0338(7) -0.0079(6) 0.0243(6) -0.0078(5)
O1 0.0205(5) 0.0357(6) 0.0288(7) 0.0063(5) 0.0086(5) 0.0081(4)
O2 0.0236(5) 0.0330(6) 0.0222(6) 0.0065(5) 0.0144(5) 0.0038(4)
O3 0.0279(5) 0.0189(5) 0.0309(7) 0.0057(5) 0.0116(5) -0.0016(4)
O4 0.0250(5) 0.0328(6) 0.0303(7) 0.0078(5) 0.0133(5) -0.0027(4)
O5 0.0206(5) 0.0206(5) 0.0377(8) 0.0062(5) 0.0134(5) 0.0023(4)
O6 0.0162(5) 0.0311(6) 0.0272(7) 0.0064(5) 0.0035(5) 0.0008(4)
N1 0.0158(5) 0.0147(6) 0.0166(7) 0.0002(5) 0.0073(5) 0.0005(4)
N2 0.0150(5) 0.0186(6) 0.0153(7) 0.0032(5) 0.0058(5) 0.0002(4)
C1 0.0232(7) 0.0136(7) 0.0231(9) -0.0036(6) 0.0109(7) -0.0026(5)
C2 0.0234(7) 0.0213(8) 0.0208(9) -0.0050(6) 0.0082(7) -0.0058(6)
C3 0.0179(6) 0.0203(7) 0.0181(8) -0.0011(6) 0.0045(6) -0.0060(5)
C4 0.0161(6) 0.0156(7) 0.0169(8) 0.0037(6) 0.0087(6) 0.0019(5)
C5 0.0186(6) 0.0180(7) 0.0253(9) 0.0003(6) 0.0100(6) -0.0006(5)
C6 0.0263(7) 0.0188(8) 0.0302(10) -0.0050(7) 0.0123(8) -0.0001(6)
C7 0.0233(7) 0.0266(8) 0.0301(10) -0.0009(7) 0.0136(7) 0.0073(6)
C8 0.0168(6) 0.0280(8) 0.0229(9) 0.0038(7) 0.0095(6) 0.0047(6)
C9 0.0170(6) 0.0210(7) 0.0194(8) 0.0009(6) 0.0042(6) 0.0035(5)
C10 0.0222(7) 0.0210(7) 0.0184(8) 0.0033(6) 0.0110(6) -0.0004(6)
C11 0.0299(8) 0.0314(9) 0.0259(10) -0.0064(7) 0.0114(8) -0.0023(7)
C12 0.0247(8) 0.0323(9) 0.0292(10) -0.0011(7) 0.0073(8) -0.0008(6)

loop_
_atom_type_symbol
_atom_type_description
_atom_type_scat_dispersion_real
_atom_type_scat_dispersion_imag
_atom_type_scat_source
S S 0.1246 0.1234 'International Tables Vol C Tables 4.2.6.8 and 6.1.1.4'
F F 0.0171 0.0103 'International Tables Vol C Tables 4.2.6.8 and 6.1.1.4'
O O 0.0106 0.0060 'International Tables Vol C Tables 4.2.6.8 and 6.1.1.4'
N N 0.0061 0.0033 'International Tables Vol C Tables 4.2.6.8 and 6.1.1.4'
C C 0.0033 0.0016 'International Tables Vol C Tables 4.2.6.8 and 6.1.1.4'
H H 0.0000 0.0000 'International Tables Vol C Tables 4.2.6.8 and 6.1.1.4'

loop_
_geom_angle_atom_site_label_1
_geom_angle_atom_site_label_2
_geom_angle_atom_site_label_3
_geom_angle
O3 S1 O1 115.17(6)
O3 S1 O2 114.65(6)
O1 S1 O2 115.22(6)
O3 S1 C11 102.73(8)
O1 S1 C11 104.03(7)
O2 S1 C11 102.57(7)
O4 S2 O6 115.86(7)
O4 S2 O5 114.96(6)
O6 S2 O5 114.24(6)
O4 S2 C12 103.72(7)
O6 S2 C12 102.93(7)
O5 S2 C12 102.66(8)
C4 N1 C9 110.25(11)
C4 N1 C10 107.65(10)
C9 N1 C10 108.50(10)
C4 N1 C1 113.20(9)
C9 N1 C1 106.96(10)
C10 N1 C1 110.20(11)
C8 N2 C4 119.14(12)
C8 N2 C3 115.84(11)
C4 N2 C3 124.97(11)
C2 C1 N1 110.48(11)
C2 C1 H1A 109.6
N1 C1 H1A 109.6
C2 C1 H1B 109.6
N1 C1 H1B 109.6
H1A C1 H1B 108.1
C3 C2 C1 109.91(13)
C3 C2 H2A 109.7
C1 C2 H2A 109.7
C3 C2 H2B 109.7
C1 C2 H2B 109.7
H2A C2 H2B 108.2
N2 C3 C2 111.24(10)
N2 C3 H3A 109.4
C2 C3 H3A 109.4
N2 C3 H3B 109.4
C2 C3 H3B 109.4
H3A C3 H3B 108.0
N2 C4 C5 121.20(12)
N2 C4 N1 119.93(12)
C5 C4 N1 118.80(11)
C4 C5 C6 119.64(12)
C4 C5 H5 120.2
C6 C5 H5 120.2
C7 C6 C5 119.01(14)
C7 C6 H6 120.5
C5 C6 H6 120.5
C8 C7 C6 119.18(13)
C8 C7 H7 120.4
C6 C7 H7 120.4
N2 C8 C7 121.82(13)
N2 C8 H8 119.1
C7 C8 H8 119.1
N1 C9 H9A 109.5
N1 C9 H9B 109.5
H9A C9 H9B 109.5
N1 C9 H9C 109.5
H9A C9 H9C 109.5
H9B C9 H9C 109.5
N1 C10 H10A 109.5
N1 C10 H10B 109.5
H10A C10 H10B 109.5
N1 C10 H10C 109.5
H10A C10 H10C 109.5
H10B C10 H10C 109.5
F3 C11 F2 107.60(13)
F3 C11 F1 107.44(13)
F2 C11 F1 107.76(15)
F3 C11 S1 111.58(13)
F2 C11 S1 111.64(10)
F1 C11 S1 110.62(11)
F4 C12 F6 107.86(13)
F4 C12 F5 107.37(13)
F6 C12 F5 107.05(15)
F4 C12 S2 111.81(13)
F6 C12 S2 111.25(11)
F5 C12 S2 111.27(11)

loop_
_geom_bond_atom_site_label_1
_geom_bond_atom_site_label_2
_geom_bond_distance
S1 O3 1.4354(10)
S1 O1 1.4387(10)
S1 O2 1.4445(9)
S1 C11 1.8154(18)
S2 O4 1.4366(10)
S2 O6 1.4429(10)
S2 O5 1.4461(10)
S2 C12 1.8203(19)
F1 C11 1.3325(18)
F2 C11 1.3321(19)
F3 C11 1.3310(19)
F4 C12 1.3300(19)
F5 C12 1.3385(19)
F6 C12 1.3384(18)
N1 C4 1.4869(16)
N1 C9 1.5159(18)
N1 C10 1.5236(18)
N1 C1 1.5254(17)
N2 C8 1.3508(17)
N2 C4 1.3517(16)
N2 C3 1.4948(18)
C1 C2 1.507(2)
C1 H1A 0.9900
C1 H1B 0.9900
C2 C3 1.5061(19)
C2 H2A 0.9900
C2 H2B 0.9900
C3 H3A 0.9900
C3 H3B 0.9900
C4 C5 1.363(2)
C5 C6 1.3868(19)
C5 H5 0.9500
C6 C7 1.377(2)
C6 H6 0.9500
C7 C8 1.365(2)
C7 H7 0.9500
C8 H8 0.9500
C9 H9A 0.9800
C9 H9B 0.9800
C9 H9C 0.9800
C10 H10A 0.9800
C10 H10B 0.9800
C10 H10C 0.9800

loop_
_geom_torsion_atom_site_label_1
_geom_torsion_atom_site_label_2
_geom_torsion_atom_site_label_3
_geom_torsion_atom_site_label_4
_geom_torsion
C4 N1 C1 C2 -47.20(16)
C9 N1 C1 C2 -168.83(12)
C10 N1 C1 C2 73.42(13)
N1 C1 C2 C3 62.86(15)
C8 N2 C3 C2 -162.63(13)
C4 N2 C3 C2 20.06(19)
C1 C2 C3 N2 -47.82(16)
C8 N2 C4 C5 0.7(2)
C3 N2 C4 C5 177.91(14)
C8 N2 C4 N1 177.64(13)
C3 N2 C4 N1 -5.1(2)
C9 N1 C4 N2 138.29(13)
C10 N1 C4 N2 -103.53(14)
C1 N1 C4 N2 18.53(18)
C9 N1 C4 C5 -44.68(16)
C10 N1 C4 C5 73.50(16)
C1 N1 C4 C5 -164.44(13)
N2 C4 C5 C6 -0.9(2)
N1 C4 C5 C6 -177.86(13)
C4 C5 C6 C7 0.6(2)
C5 C6 C7 C8 -0.2(2)
C4 N2 C8 C7 -0.2(2)
C3 N2 C8 C7 -177.71(14)
C6 C7 C8 N2 0.0(2)
O3 S1 C11 F3 176.39(10)
O1 S1 C11 F3 56.00(11)
O2 S1 C11 F3 -64.38(11)
O3 S1 C11 F2 -63.17(12)
O1 S1 C11 F2 176.45(11)
O2 S1 C11 F2 56.07(12)
O3 S1 C11 F1 56.83(13)
O1 S1 C11 F1 -63.55(13)
O2 S1 C11 F1 176.07(11)
O4 S2 C12 F4 57.86(12)
O6 S2 C12 F4 -63.25(11)
O5 S2 C12 F4 177.86(10)
O4 S2 C12 F6 178.52(11)
O6 S2 C12 F6 57.42(13)
O5 S2 C12 F6 -61.48(12)
O4 S2 C12 F5 -62.20(13)
O6 S2 C12 F5 176.69(11)
O5 S2 C12 F5 57.80(12)

loop_
_cod_related_entry_id
_cod_related_entry_database
_cod_related_entry_code
1 ChemSpider 30660187
